data_2226816
loop_
_publ_author_name
'Najmuldeen, Ibrahim A.'
'Abdul Hadi, Abdul Hamid'
'Awang, Khalijah'
'Mohamad, Khalit'
'Ng, Seik Weng'

_publ_section_title
;
 5-Hydroxy-7-methoxy-2-methyl-4<i>H</i>-chromen-4-one from <i>Dysoxylum
 macrocarpum</i> (Meliaceae)
;
_journal_coeditor_code CI5120
_journal_issue 8
_journal_name_full 'Acta Crystallographica Section E'
_journal_page_first o1883
_journal_paper_doi 10.1107/S1600536810025146
_journal_volume 66
_journal_year 2010
_chemical_formula_iupac 'C11 H10 O4'
_chemical_formula_moiety 'C11 H10 O4'
_chemical_formula_sum 'C11 H10 O4'
_chemical_formula_weight 206.19
_chemical_name_systematic
;
5-Hydroxy-7-methoxy-2-methyl-4<i>H</i>-chromen-4-one
;
_space_group_IT_number 14
_symmetry_cell_setting monoclinic
_symmetry_space_group_name_Hall '-P 2ybc'
_symmetry_space_group_name_H-M 'P 1 21/c 1'
_atom_sites_solution_hydrogens geom
_atom_sites_solution_primary direct
_atom_sites_solution_secondary difmap
_audit_creation_method SHELXL-97
_cell_angle_alpha 90.00
_cell_angle_beta 98.8480(10)
_cell_angle_gamma 90.00
_cell_formula_units_Z 8
_cell_length_a 7.7393(3)
_cell_length_b 14.5373(6)
_cell_length_c 16.8263(7)
_cell_measurement_reflns_used 9622
_cell_measurement_temperature 100(2)
_cell_measurement_theta_max 28.3
_cell_measurement_theta_min 2.5
_cell_volume 1870.57(13)
_computing_cell_refinement 'SAINT (Bruker, 2009)'
_computing_data_collection 'APEX2 (Bruker, 2009)'
_computing_data_reduction 'SAINT (Bruker, 2009)'
_computing_molecular_graphics 'X-SEED (Barbour, 2001)'
_computing_publication_material 'publCIF (Westrip, 2010)'
_computing_structure_refinement 'SHELXL97 (Sheldrick, 2008)'
_computing_structure_solution 'SHELXS97 (Sheldrick, 2008)'
_diffrn_ambient_temperature 100(2)
_diffrn_measured_fraction_theta_full 0.999
_diffrn_measured_fraction_theta_max 0.999
_diffrn_measurement_device_type 'Bruker SMART APEXII area-detector'
_diffrn_measurement_method '\w scans'
_diffrn_radiation_monochromator graphite
_diffrn_radiation_source 'fine-focus sealed tube'
_diffrn_radiation_type MoK\a
_diffrn_radiation_wavelength 0.71073
_diffrn_reflns_av_R_equivalents 0.0174
_diffrn_reflns_av_sigmaI/netI 0.0140
_diffrn_reflns_limit_h_max 10
_diffrn_reflns_limit_h_min -10
_diffrn_reflns_limit_k_max 18
_diffrn_reflns_limit_k_min -18
_diffrn_reflns_limit_l_max 21
_diffrn_reflns_limit_l_min -20
_diffrn_reflns_number 17796
_diffrn_reflns_theta_full 27.50
_diffrn_reflns_theta_max 27.50
_diffrn_reflns_theta_min 1.86
_diffrn_standards_number 0
_exptl_absorpt_coefficient_mu 0.112
_exptl_absorpt_correction_type none
_exptl_crystal_colour Colourless
_exptl_crystal_density_diffrn 1.464
_exptl_crystal_density_method 'not measured'
_exptl_crystal_description Plate
_exptl_crystal_F_000 864
_exptl_crystal_size_max 0.35
_exptl_crystal_size_mid 0.35
_exptl_crystal_size_min 0.02
_refine_diff_density_max 0.338
_refine_diff_density_min -0.282
_refine_ls_extinction_method none
_refine_ls_goodness_of_fit_ref 1.023
_refine_ls_hydrogen_treatment mixed
_refine_ls_matrix_type full
_refine_ls_number_parameters 283
_refine_ls_number_reflns 4285
_refine_ls_number_restraints 2
_refine_ls_restrained_S_all 1.023
_refine_ls_R_factor_all 0.0392
_refine_ls_R_factor_gt 0.0348
_refine_ls_shift/su_max 0.001
_refine_ls_shift/su_mean 0.001
_refine_ls_structure_factor_coef Fsqd
_refine_ls_weighting_details 'calc w=1/[\s^2^(Fo^2^)+(0.0679P)^2^+0.4625P] where P=(Fo^2^+2Fc^2^)/3'
_refine_ls_weighting_scheme calc
_refine_ls_wR_factor_gt 0.1020
_refine_ls_wR_factor_ref 0.1075
_reflns_number_gt 3795
_reflns_number_total 4285
_reflns_threshold_expression I>2\s(I)
_cod_data_source_file ci5120.cif
_cod_data_source_block I
_cod_original_sg_symbol_H-M 'P 21/c'
_cod_database_code 2226816
_cod_database_fobs_code 2226816

loop_
_symmetry_equiv_pos_as_xyz
'x, y, z'
'-x, y+1/2, -z+1/2'
'-x, -y, -z'
'x, -y-1/2, z-1/2'

loop_
_atom_site_type_symbol
_atom_site_label
_atom_site_fract_x
_atom_site_fract_y
_atom_site_fract_z
_atom_site_U_iso_or_equiv
_atom_site_adp_type
_atom_site_calc_flag
_atom_site_refinement_flags
_atom_site_occupancy
_atom_site_disorder_assembly
_atom_site_disorder_group
O O1 0.49963(9) 0.31112(5) 0.80755(4) 0.01545(16) Uani d . 1 . .
O O2 0.54836(10) 0.03128(5) 0.81510(5) 0.02311(18) Uani d . 1 . .
O O3 0.66721(11) 0.03755(5) 0.67769(5) 0.02290(18) Uani d D 1 . .
O O4 0.71726(10) 0.32572(5) 0.55887(4) 0.01882(17) Uani d . 1 . .
O O5 1.05826(9) 0.38133(5) 0.70570(4) 0.01574(16) Uani d . 1 . .
O O6 1.12544(10) 0.10446(5) 0.73680(5) 0.02192(17) Uani d . 1 . .
O O7 1.00123(11) 0.11679(5) 0.87114(5) 0.02253(18) Uani d D 1 . .
O O8 0.82751(10) 0.40629(5) 0.95136(4) 0.01974(17) Uani d . 1 . .
C C1 0.39489(14) 0.32353(7) 0.93075(6) 0.0200(2) Uani d . 1 . .
H H1A 0.3576 0.2864 0.9737 0.030 Uiso calc R 1 . .
H H1B 0.2964 0.3607 0.9049 0.030 Uiso calc R 1 . .
H H1C 0.4909 0.3641 0.9536 0.030 Uiso calc R 1 . .
C C2 0.45527(12) 0.26180(7) 0.87004(6) 0.0163(2) Uani d . 1 . .
C C3 0.46768(13) 0.16950(7) 0.87405(6) 0.0184(2) Uani d . 1 . .
H H3A 0.4329 0.1383 0.9186 0.022 Uiso calc R 1 . .
C C4 0.53257(12) 0.11694(7) 0.81228(6) 0.0172(2) Uani d . 1 . .
C C5 0.58040(12) 0.17065(6) 0.74648(6) 0.0147(2) Uani d . 1 . .
C C6 0.64722(12) 0.12963(7) 0.68075(6) 0.0160(2) Uani d . 1 . .
C C7 0.69215(12) 0.18335(7) 0.61950(6) 0.0167(2) Uani d . 1 . .
H H7A 0.7379 0.1559 0.5759 0.020 Uiso calc R 1 . .
C C8 0.66943(12) 0.27902(7) 0.62233(6) 0.0148(2) Uani d . 1 . .
C C9 0.60437(12) 0.32217(6) 0.68517(6) 0.01419(19) Uani d . 1 . .
H H9 0.5895 0.3870 0.6864 0.017 Uiso calc R 1 . .
C C10 0.56218(12) 0.26615(6) 0.74610(5) 0.01350(19) Uani d . 1 . .
C C11 0.69519(14) 0.42341(7) 0.55749(6) 0.0205(2) Uani d . 1 . .
H H11A 0.7287 0.4483 0.5079 0.031 Uiso calc R 1 . .
H H11B 0.7693 0.4506 0.6041 0.031 Uiso calc R 1 . .
H H11C 0.5725 0.4383 0.5596 0.031 Uiso calc R 1 . .
C C12 1.16596(14) 0.38672(7) 0.58240(6) 0.0200(2) Uani d . 1 . .
H H12A 1.2153 0.3477 0.5440 0.030 Uiso calc R 1 . .
H H12B 1.2512 0.4340 0.6033 0.030 Uiso calc R 1 . .
H H12C 1.0590 0.4162 0.5553 0.030 Uiso calc R 1 . .
C C13 1.12406(12) 0.32926(7) 0.65014(6) 0.0163(2) Uani d . 1 . .
C C14 1.14769(13) 0.23789(7) 0.65825(6) 0.0180(2) Uani d . 1 . .
H H14 1.1940 0.2047 0.6177 0.022 Uiso calc R 1 . .
C C15 1.10416(12) 0.18917(7) 0.72722(6) 0.0164(2) Uani d . 1 . .
C C16 1.03515(12) 0.24579(6) 0.78581(6) 0.01414(19) Uani d . 1 . .
C C17 0.98490(12) 0.20810(6) 0.85677(6) 0.0159(2) Uani d . 1 . .
C C18 0.91807(12) 0.26380(7) 0.91094(6) 0.0167(2) Uani d . 1 . .
H H18 0.8858 0.2386 0.9586 0.020 Uiso calc R 1 . .
C C19 0.89823(12) 0.35822(7) 0.89482(6) 0.0151(2) Uani d . 1 . .
C C20 0.94688(12) 0.39841(6) 0.82650(6) 0.01472(19) Uani d . 1 . .
H H20 0.9348 0.4626 0.8167 0.018 Uiso calc R 1 . .
C C21 1.01372(12) 0.34029(6) 0.77342(5) 0.01377(19) Uani d . 1 . .
C C22 0.78973(16) 0.50156(7) 0.93552(7) 0.0250(2) Uani d . 1 . .
H H22A 0.7344 0.5275 0.9791 0.038 Uiso calc R 1 . .
H H22B 0.7103 0.5077 0.8845 0.038 Uiso calc R 1 . .
H H22C 0.8986 0.5347 0.9321 0.038 Uiso calc R 1 . .
H H3 0.634(2) 0.0179(12) 0.7204(8) 0.061(6) Uiso d D 1 . .
H H7 1.043(3) 0.0968(13) 0.8304(9) 0.070(6) Uiso d D 1 . .

loop_
_atom_site_aniso_label
_atom_site_aniso_U_11
_atom_site_aniso_U_22
_atom_site_aniso_U_33
_atom_site_aniso_U_12
_atom_site_aniso_U_13
_atom_site_aniso_U_23
O1 0.0181(3) 0.0157(3) 0.0134(3) 0.0013(3) 0.0054(3) 0.0001(2)
O2 0.0254(4) 0.0153(4) 0.0293(4) 0.0011(3) 0.0063(3) 0.0063(3)
O3 0.0307(4) 0.0125(3) 0.0266(4) 0.0021(3) 0.0078(3) -0.0015(3)
O4 0.0253(4) 0.0179(4) 0.0146(3) 0.0024(3) 0.0074(3) 0.0023(3)
O5 0.0205(3) 0.0151(3) 0.0125(3) -0.0002(3) 0.0055(3) 0.0011(2)
O6 0.0276(4) 0.0138(3) 0.0246(4) 0.0010(3) 0.0045(3) -0.0030(3)
O7 0.0336(4) 0.0123(3) 0.0226(4) 0.0006(3) 0.0071(3) 0.0036(3)
O8 0.0259(4) 0.0179(4) 0.0174(4) 0.0017(3) 0.0094(3) -0.0009(3)
C1 0.0191(5) 0.0263(5) 0.0152(5) -0.0007(4) 0.0048(4) -0.0019(4)
C2 0.0131(4) 0.0229(5) 0.0129(4) -0.0009(4) 0.0020(3) 0.0014(4)
C3 0.0175(5) 0.0222(5) 0.0157(5) -0.0006(4) 0.0033(4) 0.0049(4)
C4 0.0141(4) 0.0171(5) 0.0198(5) -0.0005(3) 0.0007(3) 0.0032(4)
C5 0.0135(4) 0.0146(4) 0.0157(5) 0.0000(3) 0.0013(3) 0.0006(3)
C6 0.0154(4) 0.0139(4) 0.0180(5) 0.0009(3) 0.0003(3) -0.0022(3)
C7 0.0176(5) 0.0173(5) 0.0151(4) 0.0018(3) 0.0024(3) -0.0034(3)
C8 0.0144(4) 0.0182(5) 0.0117(4) -0.0005(3) 0.0014(3) 0.0012(3)
C9 0.0152(4) 0.0126(4) 0.0146(4) 0.0004(3) 0.0016(3) 0.0008(3)
C10 0.0127(4) 0.0152(4) 0.0127(4) 0.0008(3) 0.0020(3) -0.0014(3)
C11 0.0251(5) 0.0175(5) 0.0200(5) 0.0011(4) 0.0064(4) 0.0051(4)
C12 0.0216(5) 0.0232(5) 0.0162(5) -0.0034(4) 0.0059(4) 0.0006(4)
C13 0.0143(4) 0.0209(5) 0.0136(4) -0.0031(3) 0.0023(3) -0.0024(3)
C14 0.0178(4) 0.0206(5) 0.0164(5) -0.0015(4) 0.0050(4) -0.0049(4)
C15 0.0144(4) 0.0157(4) 0.0186(5) -0.0011(3) 0.0007(3) -0.0030(4)
C16 0.0140(4) 0.0137(4) 0.0143(4) -0.0010(3) 0.0010(3) -0.0002(3)
C17 0.0165(4) 0.0137(4) 0.0170(5) -0.0016(3) 0.0008(3) 0.0021(3)
C18 0.0175(5) 0.0178(5) 0.0151(4) -0.0023(4) 0.0029(3) 0.0032(3)
C19 0.0142(4) 0.0175(5) 0.0139(4) -0.0007(3) 0.0030(3) -0.0022(3)
C20 0.0164(4) 0.0126(4) 0.0152(4) 0.0000(3) 0.0025(3) 0.0004(3)
C21 0.0135(4) 0.0156(4) 0.0120(4) -0.0020(3) 0.0014(3) 0.0018(3)
C22 0.0343(6) 0.0178(5) 0.0250(5) 0.0052(4) 0.0110(4) -0.0019(4)

loop_
_atom_type_symbol
_atom_type_description
_atom_type_scat_dispersion_real
_atom_type_scat_dispersion_imag
_atom_type_scat_source
C C 0.0033 0.0016 'International Tables Vol C Tables 4.2.6.8 and 6.1.1.4'
H H 0.0000 0.0000 'International Tables Vol C Tables 4.2.6.8 and 6.1.1.4'
O O 0.0106 0.0060 'International Tables Vol C Tables 4.2.6.8 and 6.1.1.4'

loop_
_geom_angle_atom_site_label_1
_geom_angle_atom_site_label_2
_geom_angle_atom_site_label_3
_geom_angle_site_symmetry_1
_geom_angle_site_symmetry_3
_geom_angle
_geom_angle_publ_flag
C2 O1 C10 . . 119.45(8) ?
C6 O3 H3 . . 104.5(13) ?
C8 O4 C11 . . 117.45(7) ?
C13 O5 C21 . . 119.70(8) ?
C17 O7 H7 . . 103.2(14) ?
C19 O8 C22 . . 117.32(8) ?
C2 C1 H1A . . 109.5 ?
C2 C1 H1B . . 109.5 ?
H1A C1 H1B . . 109.5 ?
C2 C1 H1C . . 109.5 ?
H1A C1 H1C . . 109.5 ?
H1B C1 H1C . . 109.5 ?
C3 C2 O1 . . 122.67(9) ?
C3 C2 C1 . . 126.45(9) ?
O1 C2 C1 . . 110.87(8) ?
C2 C3 C4 . . 121.49(9) ?
C2 C3 H3A . . 119.3 ?
C4 C3 H3A . . 119.3 ?
O2 C4 C3 . . 122.89(9) ?
O2 C4 C5 . . 122.03(9) ?
C3 C4 C5 . . 115.08(9) ?
C10 C5 C6 . . 117.53(8) ?
C10 C5 C4 . . 120.14(9) ?
C6 C5 C4 . . 122.32(9) ?
O3 C6 C7 . . 119.31(9) ?
O3 C6 C5 . . 120.21(9) ?
C7 C6 C5 . . 120.48(9) ?
C6 C7 C8 . . 119.23(9) ?
C6 C7 H7A . . 120.4 ?
C8 C7 H7A . . 120.4 ?
O4 C8 C9 . . 123.04(8) ?
O4 C8 C7 . . 114.59(8) ?
C9 C8 C7 . . 122.37(9) ?
C10 C9 C8 . . 116.85(8) ?
C10 C9 H9 . . 121.6 ?
C8 C9 H9 . . 121.6 ?
O1 C10 C9 . . 115.31(8) ?
O1 C10 C5 . . 121.16(8) ?
C9 C10 C5 . . 123.53(8) ?
O4 C11 H11A . . 109.5 ?
O4 C11 H11B . . 109.5 ?
H11A C11 H11B . . 109.5 ?
O4 C11 H11C . . 109.5 ?
H11A C11 H11C . . 109.5 ?
H11B C11 H11C . . 109.5 ?
C13 C12 H12A . . 109.5 ?
C13 C12 H12B . . 109.5 ?
H12A C12 H12B . . 109.5 ?
C13 C12 H12C . . 109.5 ?
H12A C12 H12C . . 109.5 ?
H12B C12 H12C . . 109.5 ?
C14 C13 O5 . . 122.61(9) ?
C14 C13 C12 . . 126.13(9) ?
O5 C13 C12 . . 111.25(8) ?
C13 C14 C15 . . 121.42(9) ?
C13 C14 H14 . . 119.3 ?
C15 C14 H14 . . 119.3 ?
O6 C15 C14 . . 123.03(9) ?
O6 C15 C16 . . 121.83(9) ?
C14 C15 C16 . . 115.14(9) ?
C21 C16 C17 . . 117.60(8) ?
C21 C16 C15 . . 120.37(9) ?
C17 C16 C15 . . 122.02(9) ?
O7 C17 C18 . . 119.54(9) ?
O7 C17 C16 . . 119.91(9) ?
C18 C17 C16 . . 120.55(9) ?
C17 C18 C19 . . 119.21(9) ?
C17 C18 H18 . . 120.4 ?
C19 C18 H18 . . 120.4 ?
O8 C19 C20 . . 123.40(9) ?
O8 C19 C18 . . 114.27(8) ?
C20 C19 C18 . . 122.33(9) ?
C21 C20 C19 . . 116.84(8) ?
C21 C20 H20 . . 121.6 ?
C19 C20 H20 . . 121.6 ?
O5 C21 C20 . . 115.79(8) ?
O5 C21 C16 . . 120.75(8) ?
C20 C21 C16 . . 123.46(8) ?
O8 C22 H22A . . 109.5 ?
O8 C22 H22B . . 109.5 ?
H22A C22 H22B . . 109.5 ?
O8 C22 H22C . . 109.5 ?
H22A C22 H22C . . 109.5 ?
H22B C22 H22C . . 109.5 ?

loop_
_geom_bond_atom_site_label_1
_geom_bond_atom_site_label_2
_geom_bond_site_symmetry_2
_geom_bond_distance
_geom_bond_publ_flag
O1 C2 . 1.3596(11) ?
O1 C10 . 1.3729(11) ?
O2 C4 . 1.2514(12) ?
O3 C6 . 1.3494(11) ?
O3 H3 . 0.850(9) ?
O4 C8 . 1.3637(11) ?
O4 C11 . 1.4302(12) ?
O5 C13 . 1.3611(11) ?
O5 C21 . 1.3761(11) ?
O6 C15 . 1.2496(12) ?
O7 C17 . 1.3517(11) ?
O7 H7 . 0.852(9) ?
O8 C19 . 1.3612(11) ?
O8 C22 . 1.4319(12) ?
C1 C2 . 1.4880(13) ?
C1 H1A . 0.98 ?
C1 H1B . 0.98 ?
C1 H1C . 0.98 ?
C2 C3 . 1.3463(14) ?
C3 C4 . 1.4412(14) ?
C3 H3A . 0.95 ?
C4 C5 . 1.4486(13) ?
C5 C10 . 1.3955(13) ?
C5 C6 . 1.4220(13) ?
C6 C7 . 1.3795(14) ?
C7 C8 . 1.4035(13) ?
C7 H7A . 0.95 ?
C8 C9 . 1.3888(13) ?
C9 C10 . 1.3870(13) ?
C9 H9 . 0.95 ?
C11 H11A . 0.98 ?
C11 H11B . 0.98 ?
C11 H11C . 0.98 ?
C12 C13 . 1.4886(13) ?
C12 H12A . 0.98 ?
C12 H12B . 0.98 ?
C12 H12C . 0.98 ?
C13 C14 . 1.3450(14) ?
C14 C15 . 1.4430(14) ?
C14 H14 . 0.95 ?
C15 C16 . 1.4480(13) ?
C16 C21 . 1.3956(13) ?
C16 C17 . 1.4212(13) ?
C17 C18 . 1.3780(14) ?
C18 C19 . 1.4030(13) ?
C18 H18 . 0.95 ?
C19 C20 . 1.3920(13) ?
C20 C21 . 1.3862(13) ?
C20 H20 . 0.95 ?
C22 H22A . 0.98 ?
C22 H22B . 0.98 ?
C22 H22C . 0.98 ?

loop_
_geom_hbond_atom_site_label_D
_geom_hbond_atom_site_label_H
_geom_hbond_atom_site_label_A
_geom_hbond_site_symmetry_A
_geom_hbond_distance_DH
_geom_hbond_distance_HA
_geom_hbond_distance_DA
_geom_hbond_angle_DHA
_geom_hbond_publ_flag
O3 H3 O2 . 0.850(10) 1.830(10) 2.6180(10) 154(2) yes
O7 H7 O6 . 0.850(10) 1.790(10) 2.5950(10) 156(2) yes
C7 H7A O8 4_565 0.95 2.48 3.4222(12) 173 no
C9 H9 O2 2_656 0.95 2.35 3.2614(12) 160 no
C12 H12B O2 2_756 0.98 2.37 3.3326(13) 166 no
C18 H18 O4 4_566 0.95 2.47 3.3904(12) 163 no
C20 H20 O6 2_756 0.95 2.27 3.1995(12) 166 no

loop_
_geom_torsion_atom_site_label_1
_geom_torsion_atom_site_label_2
_geom_torsion_atom_site_label_3
_geom_torsion_atom_site_label_4
_geom_torsion_site_symmetry_1
_geom_torsion_site_symmetry_2
_geom_torsion_site_symmetry_3
_geom_torsion_site_symmetry_4
_geom_torsion
_geom_torsion_publ_flag
C10 O1 C2 C3 . . . . -0.95(13) ?
C10 O1 C2 C1 . . . . 178.64(7) ?
O1 C2 C3 C4 . . . . 1.16(15) ?
C1 C2 C3 C4 . . . . -178.35(9) ?
C2 C3 C4 O2 . . . . 178.74(10) ?
C2 C3 C4 C5 . . . . -0.66(14) ?
O2 C4 C5 C10 . . . . -179.40(9) ?
C3 C4 C5 C10 . . . . 0.00(13) ?
O2 C4 C5 C6 . . . . 0.38(15) ?
C3 C4 C5 C6 . . . . 179.78(8) ?
C10 C5 C6 O3 . . . . -179.79(8) ?
C4 C5 C6 O3 . . . . 0.42(14) ?
C10 C5 C6 C7 . . . . 0.16(14) ?
C4 C5 C6 C7 . . . . -179.63(8) ?
O3 C6 C7 C8 . . . . 179.29(9) ?
C5 C6 C7 C8 . . . . -0.66(14) ?
C11 O4 C8 C9 . . . . -1.20(13) ?
C11 O4 C8 C7 . . . . 179.17(8) ?
C6 C7 C8 O4 . . . . -179.82(8) ?
C6 C7 C8 C9 . . . . 0.55(14) ?
O4 C8 C9 C10 . . . . -179.53(8) ?
C7 C8 C9 C10 . . . . 0.08(14) ?
C2 O1 C10 C9 . . . . -179.84(8) ?
C2 O1 C10 C5 . . . . 0.26(13) ?
C8 C9 C10 O1 . . . . 179.48(7) ?
C8 C9 C10 C5 . . . . -0.61(14) ?
C6 C5 C10 O1 . . . . -179.60(8) ?
C4 C5 C10 O1 . . . . 0.19(14) ?
C6 C5 C10 C9 . . . . 0.50(14) ?
C4 C5 C10 C9 . . . . -179.71(9) ?
C21 O5 C13 C14 . . . . 0.18(14) ?
C21 O5 C13 C12 . . . . -179.19(7) ?
O5 C13 C14 C15 . . . . -0.03(15) ?
C12 C13 C14 C15 . . . . 179.24(9) ?
C13 C14 C15 O6 . . . . -179.58(9) ?
C13 C14 C15 C16 . . . . -0.25(14) ?
O6 C15 C16 C21 . . . . 179.72(9) ?
C14 C15 C16 C21 . . . . 0.38(13) ?
O6 C15 C16 C17 . . . . -1.11(15) ?
C14 C15 C16 C17 . . . . 179.55(8) ?
C21 C16 C17 O7 . . . . 179.27(8) ?
C15 C16 C17 O7 . . . . 0.08(14) ?
C21 C16 C17 C18 . . . . -0.18(14) ?
C15 C16 C17 C18 . . . . -179.37(8) ?
O7 C17 C18 C19 . . . . -178.73(9) ?
C16 C17 C18 C19 . . . . 0.72(14) ?
C22 O8 C19 C20 . . . . 5.00(14) ?
C22 O8 C19 C18 . . . . -174.86(9) ?
C17 C18 C19 O8 . . . . 178.59(8) ?
C17 C18 C19 C20 . . . . -1.27(14) ?
O8 C19 C20 C21 . . . . -178.65(8) ?
C18 C19 C20 C21 . . . . 1.19(14) ?
C13 O5 C21 C20 . . . . -179.66(8) ?
C13 O5 C21 C16 . . . . -0.03(13) ?
C19 C20 C21 O5 . . . . 178.99(8) ?
C19 C20 C21 C16 . . . . -0.62(14) ?
C17 C16 C21 O5 . . . . -179.46(8) ?
C15 C16 C21 O5 . . . . -0.26(14) ?
C17 C16 C21 C20 . . . . 0.13(14) ?
C15 C16 C21 C20 . . . . 179.34(9) ?
